data_4347311
loop_
_publ_author_name
'Deshmukh, Mahesh S.'
'Vijayakanth, Thangavel'
'Boomishankar, Ramamoorthy'

_publ_section_title
;
 Stereochemically Distinct Cyclotetrasiloxanes Containing 3-Pyridyl
 Moieties and Their Functional Coordination Polymers.
;
_journal_issue 6
_journal_name_full 'Inorganic chemistry'
_journal_page_first 3098
_journal_page_last 3104
_journal_paper_doi 10.1021/acs.inorgchem.6b00001
_journal_volume 55
_journal_year 2016
_chemical_formula_sum 'C32 H44 Cu4 I4 N4 O4 Si4'
_chemical_formula_weight 1422.83
_space_group_crystal_system monoclinic
_space_group_IT_number 13
_space_group_name_Hall '-P 2yc'
_space_group_name_H-M_alt 'P 1 2/c 1'
_atom_sites_solution_hydrogens geom
_audit_creation_method SHELXL-2014/6
_cell_angle_alpha 90
_cell_angle_beta 109.86(3)
_cell_angle_gamma 90
_cell_formula_units_Z 2
_cell_length_a 16.29(3)
_cell_length_b 11.09(2)
_cell_length_c 16.96(3)
_cell_measurement_temperature 100(2)
_cell_measurement_theta_max 28.27
_cell_measurement_theta_min 2.64
_cell_volume 2882(9)
_computing_cell_refinement 'Bruker SAINT'
_computing_data_collection 'Bruker APEX2'
_computing_data_reduction 'Bruker SAINT'
_computing_molecular_graphics 'Bruker SHELXTL'
_computing_publication_material 'Bruker SHELXTL'
_computing_structure_refinement 'SHELXL-2014/6 (Sheldrick, 2014)'
_computing_structure_solution 'SHELXS-97 (Sheldrick, 2008)'
_diffrn_ambient_temperature 100(2)
_diffrn_measured_fraction_theta_full 0.997
_diffrn_measured_fraction_theta_max 0.982
_diffrn_measurement_device_type 'Bruker Smart Apex Duo'
_diffrn_measurement_method 'Omega and Phi Scans'
_diffrn_radiation_type MoK\a
_diffrn_radiation_wavelength 0.71073
_diffrn_reflns_av_R_equivalents 1.1990
_diffrn_reflns_av_unetI/netI 0.8960
_diffrn_reflns_Laue_measured_fraction_full 0.997
_diffrn_reflns_Laue_measured_fraction_max 0.982
_diffrn_reflns_limit_h_max 21
_diffrn_reflns_limit_h_min -21
_diffrn_reflns_limit_k_max 14
_diffrn_reflns_limit_k_min -14
_diffrn_reflns_limit_l_max 20
_diffrn_reflns_limit_l_min -22
_diffrn_reflns_number 44308
_diffrn_reflns_point_group_measured_fraction_full 0.997
_diffrn_reflns_point_group_measured_fraction_max 0.982
_diffrn_reflns_theta_full 25.242
_diffrn_reflns_theta_max 28.571
_diffrn_reflns_theta_min 1.837
_diffrn_source 'fine-focus sealed tube'
_exptl_absorpt_coefficient_mu 3.714
_exptl_absorpt_correction_T_max 0.7457
_exptl_absorpt_correction_T_min 0.5165
_exptl_absorpt_correction_type multi-scan
_exptl_absorpt_process_details SADABS
_exptl_crystal_colour colourless
_exptl_crystal_density_diffrn 1.641
_exptl_crystal_description square
_exptl_crystal_F_000 1360
_exptl_crystal_size_max 0.08
_exptl_crystal_size_mid 0.06
_exptl_crystal_size_min 0.04
_refine_diff_density_max 2.938
_refine_diff_density_min -1.014
_refine_diff_density_rms 0.304
_refine_ls_extinction_coef 0.0012(6)
_refine_ls_extinction_expression Fc^*^=kFc[1+0.001xFc^2^\l^3^/sin(2\q)]^-1/4^
_refine_ls_extinction_method SHELXL
_refine_ls_goodness_of_fit_ref 1.028
_refine_ls_hydrogen_treatment constr
_refine_ls_matrix_type full
_refine_ls_number_parameters 122
_refine_ls_number_reflns 7227
_refine_ls_number_restraints 56
_refine_ls_restrained_S_all 1.027
_refine_ls_R_factor_all 0.5163
_refine_ls_R_factor_gt 0.1796
_refine_ls_shift/su_max 0.000
_refine_ls_shift/su_mean 0.000
_refine_ls_structure_factor_coef Fsqd
_refine_ls_weighting_details 'w=1/[\s^2^(Fo^2^)+(0.2000P)^2^] where P=(Fo^2^+2Fc^2^)/3'
_refine_ls_weighting_scheme calc
_refine_ls_wR_factor_gt 0.4207
_refine_ls_wR_factor_ref 0.5447
_reflns_Friedel_coverage 0.000
_reflns_number_gt 1304
_reflns_number_total 7227
_reflns_threshold_expression 'I > 2\s(I)'
_cod_data_source_file ic6b00001_si_004.cif
_cod_data_source_block Compound_3
_cod_original_cell_volume 2880(9)
_cod_original_sg_symbol_H-M 'P 2/c'
_cod_database_code 4347311
_shelx_space_group_comment
;
The symmetry employed for this shelxl refinement is uniquely defined
by the following loop, which should always be used as a source of
symmetry information in preference to the above space-group names.
They are only intended as comments.
;
_shelxl_version_number 2014/6

loop_
_space_group_symop_operation_xyz
'x, y, z'
'-x, y, -z+1/2'
'-x, -y, -z'
'x, -y, z-1/2'

loop_
_atom_site_label
_atom_site_type_symbol
_atom_site_fract_x
_atom_site_fract_y
_atom_site_fract_z
_atom_site_U_iso_or_equiv
_atom_site_adp_type
_atom_site_occupancy
_atom_site_site_symmetry_order
_atom_site_calc_flag
_atom_site_refinement_flags_posn
_atom_site_refinement_flags_adp
Cu1 Cu 0.5382(4) 0.1989(5) 0.6916(3) 0.079(2) Uani 1 1 d . .
Cu2 Cu 0.5773(4) 0.0244(5) 0.8128(3) 0.086(2) Uani 1 1 d . .
I1 I 0.6406(2) 0.2574(3) 0.84906(17) 0.0861(13) Uani 1 1 d . .
I2 I 0.5739(2) -0.0345(3) 0.65569(16) 0.0861(13) Uani 1 1 d . .
Si1 Si 0.8749(19) 0.676(3) 0.6450(15) 0.187(9) Uani 1 1 d D U
Si2 Si 0.936(2) 0.566(3) 0.8331(18) 0.214(11) Uani 1 1 d D U
O1 O 0.887(3) 0.653(5) 0.742(3) 0.189(13) Uani 1 1 d . U
O4 O 0.953(4) 0.619(5) 0.622(3) 0.212(19) Uani 1 1 d . U
C1 C 0.846(5) 0.845(4) 0.620(5) 0.21(3) Uiso 1 1 d D U
H1A H 0.7971 0.8672 0.6378 0.314 Uiso 1 1 calc R U
H1B H 0.8971 0.8949 0.6501 0.314 Uiso 1 1 calc R U
H1C H 0.8307 0.8586 0.5595 0.314 Uiso 1 1 calc R U
C2 C 0.918(6) 0.390(4) 0.825(6) 0.29(4) Uiso 1 1 d D U
H2A H 0.9480 0.3525 0.8791 0.442 Uiso 1 1 calc R U
H2B H 0.8550 0.3721 0.8078 0.442 Uiso 1 1 calc R U
H2C H 0.9407 0.3572 0.7826 0.442 Uiso 1 1 calc R U
C11 C 0.781(4) 0.579(6) 0.580(4) 0.159(17) Uiso 1 1 d . U
H11A H 0.7719 0.5945 0.5200 0.191 Uiso 1 1 calc R U
H11B H 0.7990 0.4931 0.5910 0.191 Uiso 1 1 calc R U
C12 C 0.694(4) 0.596(6) 0.595(4) 0.155(19) Uiso 1 1 d . U
H12A H 0.6616 0.6647 0.5614 0.186 Uiso 1 1 calc R U
H12B H 0.7044 0.6120 0.6549 0.186 Uiso 1 1 calc R U
C13 C 0.6420(19) 0.472(2) 0.566(2) 0.115(15) Uiso 1 1 d G U
C14 C 0.6246(18) 0.404(3) 0.6271(14) 0.098(14) Uiso 1 1 d G U
H14 H 0.6519 0.4238 0.6846 0.118 Uiso 1 1 calc R U
N15 N 0.5673(18) 0.307(2) 0.6043(15) 0.074(10) Uiso 1 1 d G U
C16 C 0.5273(17) 0.278(2) 0.5201(17) 0.088(13) Uiso 1 1 d G U
H16 H 0.4882 0.2118 0.5046 0.106 Uiso 1 1 calc R U
C17 C 0.5447(19) 0.346(3) 0.4587(13) 0.095(14) Uiso 1 1 d G U
H17 H 0.5174 0.3262 0.4012 0.115 Uiso 1 1 calc R U
C18 C 0.602(2) 0.443(3) 0.4815(18) 0.090(13) Uiso 1 1 d G U
H18 H 0.6139 0.4895 0.4395 0.108 Uiso 1 1 calc R U
C21 C 0.858(6) 0.620(8) 0.898(6) 0.25(3) Uiso 1 1 d D U
H21A H 0.7957 0.6120 0.8633 0.303 Uiso 1 1 calc R U
H21B H 0.8694 0.5715 0.9495 0.303 Uiso 1 1 calc R U
C22 C 0.881(4) 0.755(7) 0.921(6) 0.25(3) Uiso 1 1 d D U
H22A H 0.8880 0.8004 0.8732 0.305 Uiso 1 1 calc R U
H22B H 0.9346 0.7635 0.9705 0.305 Uiso 1 1 calc R U
C23 C 0.797(3) 0.796(4) 0.940(3) 0.23(2) Uiso 1 1 d DG U
C24 C 0.732(3) 0.858(4) 0.879(2) 0.16(2) Uiso 1 1 d G U
H24 H 0.7277 0.8540 0.8222 0.197 Uiso 1 1 calc R U
N25 N 0.671(2) 0.925(3) 0.9022(18) 0.087(11) Uiso 1 1 d G U
C26 C 0.677(2) 0.931(3) 0.986(2) 0.106(15) Uiso 1 1 d G U
H26 H 0.6358 0.9771 1.0014 0.127 Uiso 1 1 calc R U
C27 C 0.743(3) 0.869(3) 1.0465(17) 0.122(17) Uiso 1 1 d G U
H27 H 0.7466 0.8728 1.1036 0.146 Uiso 1 1 calc R U
C28 C 0.803(2) 0.801(4) 1.024(3) 0.19(2) Uiso 1 1 d G U
H28 H 0.8480 0.7590 1.0652 0.231 Uiso 1 1 calc R U

loop_
_atom_site_aniso_label
_atom_site_aniso_U_11
_atom_site_aniso_U_22
_atom_site_aniso_U_33
_atom_site_aniso_U_23
_atom_site_aniso_U_13
_atom_site_aniso_U_12
Cu1 0.122(6) 0.073(4) 0.049(3) 0.001(3) 0.037(3) -0.011(3)
Cu2 0.122(6) 0.086(4) 0.046(3) 0.004(3) 0.024(3) 0.005(4)
I1 0.113(3) 0.088(2) 0.0571(17) -0.0145(16) 0.0288(18) -0.005(2)
I2 0.130(3) 0.084(2) 0.0495(17) -0.0036(15) 0.0368(19) 0.003(2)
Si1 0.147(19) 0.24(2) 0.136(14) 0.042(15) -0.005(15) -0.014(16)
Si2 0.20(2) 0.29(3) 0.18(2) 0.009(19) 0.096(19) 0.05(2)
O1 0.17(3) 0.27(3) 0.12(2) 0.07(2) 0.04(2) 0.02(2)
O4 0.13(3) 0.27(4) 0.15(3) 0.03(3) -0.05(3) 0.00(3)

loop_
_atom_type_symbol
_atom_type_description
_atom_type_scat_dispersion_real
_atom_type_scat_dispersion_imag
_atom_type_scat_source
C C 0.0033 0.0016 'International Tables Vol C Tables 4.2.6.8 and 6.1.1.4'
H H 0.0000 0.0000 'International Tables Vol C Tables 4.2.6.8 and 6.1.1.4'
N N 0.0061 0.0033 'International Tables Vol C Tables 4.2.6.8 and 6.1.1.4'
O O 0.0106 0.0060 'International Tables Vol C Tables 4.2.6.8 and 6.1.1.4'
Si Si 0.0817 0.0704 'International Tables Vol C Tables 4.2.6.8 and 6.1.1.4'
Cu Cu 0.3201 1.2651 'International Tables Vol C Tables 4.2.6.8 and 6.1.1.4'
I I -0.4742 1.8119 'International Tables Vol C Tables 4.2.6.8 and 6.1.1.4'

loop_
_geom_angle_atom_site_label_1
_geom_angle_atom_site_label_2
_geom_angle_atom_site_label_3
_geom_angle
_geom_angle_site_symmetry_1
_geom_angle_site_symmetry_3
N15 Cu1 Cu1 143.4(7) . 2_656
N15 Cu1 Cu2 136.3(8) . 2_656
Cu1 Cu1 Cu2 61.5(2) 2_656 2_656
N15 Cu1 I1 110.5(8) . .
Cu1 Cu1 I1 63.5(2) 2_656 .
Cu2 Cu1 I1 113.1(2) 2_656 .
N15 Cu1 Cu2 152.9(8) . .
Cu1 Cu1 Cu2 59.4(2) 2_656 .
Cu2 Cu1 Cu2 59.5(3) 2_656 .
I1 Cu1 Cu2 61.3(2) . .
N15 Cu1 I2 105.5(8) . .
Cu1 Cu1 I2 110.43(12) 2_656 .
Cu2 Cu1 I2 61.1(2) 2_656 .
I1 Cu1 I2 109.7(2) . .
Cu2 Cu1 I2 59.4(2) . .
N15 Cu1 I1 99.1(7) . 2_656
Cu1 Cu1 I1 58.7(3) 2_656 2_656
Cu2 Cu1 I1 60.3(2) 2_656 2_656
I1 Cu1 I1 115.1(2) . 2_656
Cu2 Cu1 I1 107.6(2) . 2_656
I2 Cu1 I1 115.9(2) . 2_656
N25 Cu2 Cu1 138(6) 1_545 2_656
N25 Cu2 Cu2 147(4) 1_545 2_656
Cu1 Cu2 Cu2 61.2(2) 2_656 2_656
N25 Cu2 I2 111(6) 1_545 .
Cu1 Cu2 I2 111.4(2) 2_656 .
Cu2 Cu2 I2 61.5(2) 2_656 .
N25 Cu2 Cu1 148(7) 1_545 .
Cu1 Cu2 Cu1 59.1(3) 2_656 .
Cu2 Cu2 Cu1 59.2(2) 2_656 .
I2 Cu2 Cu1 60.83(19) . .
N25 Cu2 I2 103(7) 1_545 2_656
Cu1 Cu2 I2 60.9(2) 2_656 2_656
Cu2 Cu2 I2 59.9(3) 2_656 2_656
I2 Cu2 I2 114.1(2) . 2_656
Cu1 Cu2 I2 108.4(3) . 2_656
N25 Cu2 I1 102(3) 1_545 .
Cu1 Cu2 I1 62.5(2) 2_656 .
Cu2 Cu2 I1 110.67(14) 2_656 .
I2 Cu2 I1 108.8(2) . .
Cu1 Cu2 I1 58.8(2) . .
I2 Cu2 I1 117.7(2) 2_656 .
Cu1 I1 Cu2 59.94(16) . .
Cu1 I1 Cu1 57.7(2) . 2_656
Cu2 I1 Cu1 57.19(18) . 2_656
Cu2 I2 Cu1 59.77(16) . .
Cu2 I2 Cu2 58.6(2) . 2_656
Cu1 I2 Cu2 57.95(18) . 2_656
O4 Si1 O1 111(3) . .
O4 Si1 C11 101(3) . .
O1 Si1 C11 108(3) . .
O4 Si1 C1 119(4) . .
O1 Si1 C1 108(4) . .
C11 Si1 C1 110(4) . .
O1 Si2 O4 106(3) . 2_756
O1 Si2 C2 118(4) . .
O4 Si2 C2 117(4) 2_756 .
O1 Si2 C21 97(3) . .
O4 Si2 C21 113(4) 2_756 .
C2 Si2 C21 103(4) . .
Si1 O1 Si2 147(4) . .
Si1 O4 Si2 143(4) . 2_756
Si1 C1 H1A 109.5 . .
Si1 C1 H1B 109.5 . .
H1A C1 H1B 109.5 . .
Si1 C1 H1C 109.5 . .
H1A C1 H1C 109.5 . .
H1B C1 H1C 109.5 . .
Si2 C2 H2A 109.5 . .
Si2 C2 H2B 109.5 . .
H2A C2 H2B 109.5 . .
Si2 C2 H2C 109.5 . .
H2A C2 H2C 109.5 . .
H2B C2 H2C 109.5 . .
C12 C11 Si1 116(5) . .
C12 C11 H11A 108.3 . .
Si1 C11 H11A 108.3 . .
C12 C11 H11B 108.3 . .
Si1 C11 H11B 108.3 . .
H11A C11 H11B 107.4 . .
C11 C12 C13 105(5) . .
C11 C12 H12A 110.7 . .
C13 C12 H12A 110.7 . .
C11 C12 H12B 110.7 . .
C13 C12 H12B 110.7 . .
H12A C12 H12B 108.8 . .
C14 C13 C18 120.0 . .
C14 C13 C12 117(3) . .
C18 C13 C12 122(3) . .
C13 C14 N15 120.0 . .
C13 C14 H14 120.0 . .
N15 C14 H14 120.0 . .
C16 N15 C14 120.0 . .
C16 N15 Cu1 117.2(16) . .
C14 N15 Cu1 122.8(16) . .
C17 C16 N15 120.0 . .
C17 C16 H16 120.0 . .
N15 C16 H16 120.0 . .
C16 C17 C18 120.0 . .
C16 C17 H17 120.0 . .
C18 C17 H17 120.0 . .
C17 C18 C13 120.0 . .
C17 C18 H18 120.0 . .
C13 C18 H18 120.0 . .
C22 C21 Si2 106(5) . .
C22 C21 H21A 110.5 . .
Si2 C21 H21A 110.5 . .
C22 C21 H21B 110.5 . .
Si2 C21 H21B 110.5 . .
H21A C21 H21B 108.7 . .
C21 C22 C23 100(5) . .
C21 C22 H22A 111.8 . .
C23 C22 H22A 111.8 . .
C21 C22 H22B 111.8 . .
C23 C22 H22B 111.8 . .
H22A C22 H22B 109.5 . .
C24 C23 C28 120.0 . .
C24 C23 C22 120(5) . .
C28 C23 C22 118(5) . .
C23 C24 N25 120.0 . .
C23 C24 H24 120.0 . .
N25 C24 H24 120.0 . .
C26 N25 C24 120.0 . .
C26 N25 Cu2 120(2) . 1_565
C24 N25 Cu2 120(2) . 1_565
N25 C26 C27 120.0 . .
N25 C26 H26 120.0 . .
C27 C26 H26 120.0 . .
C26 C27 C28 120.0 . .
C26 C27 H27 120.0 . .
C28 C27 H27 120.0 . .
C27 C28 C23 120.0 . .
C27 C28 H28 120.0 . .
C23 C28 H28 120.0 . .

loop_
_geom_bond_atom_site_label_1
_geom_bond_atom_site_label_2
_geom_bond_distance
_geom_bond_site_symmetry_2
Cu1 N15 2.08(2) .
Cu1 Cu1 2.673(11) 2_656
Cu1 Cu2 2.682(9) 2_656
Cu1 I1 2.703(7) .
Cu1 Cu2 2.736(8) .
Cu1 I2 2.765(8) .
Cu1 I1 2.831(9) 2_656
Cu2 N25 2.1(2) 1_545
Cu2 Cu1 2.682(9) 2_656
Cu2 Cu2 2.690(12) 2_656
Cu2 I2 2.726(7) .
Cu2 I2 2.771(8) 2_656
Cu2 I1 2.772(8) .
I1 Cu1 2.831(9) 2_656
I2 Cu2 2.771(8) 2_656
Si1 O4 1.58(6) .
Si1 O1 1.62(5) .
Si1 C11 1.89(7) .
Si1 C1 1.94(2) .
Si2 O1 1.76(5) .
Si2 O4 1.81(6) 2_756
Si2 C2 1.97(3) .
Si2 C21 2.03(8) .
O4 Si2 1.81(6) 2_756
C1 H1A 0.9800 .
C1 H1B 0.9800 .
C1 H1C 0.9800 .
C2 H2A 0.9800 .
C2 H2B 0.9800 .
C2 H2C 0.9800 .
C11 C12 1.54(7) .
C11 H11A 0.9900 .
C11 H11B 0.9900 .
C12 C13 1.61(6) .
C12 H12A 0.9900 .
C12 H12B 0.9900 .
C13 C14 1.3900 .
C13 C18 1.3900 .
C14 N15 1.3900 .
C14 H14 0.9500 .
N15 C16 1.3900 .
C16 C17 1.3900 .
C16 H16 0.9500 .
C17 C18 1.3900 .
C17 H17 0.9500 .
C18 H18 0.9500 .
C21 C22 1.55(2) .
C21 H21A 0.9900 .
C21 H21B 0.9900 .
C22 C23 1.57(2) .
C22 H22A 0.9900 .
C22 H22B 0.9900 .
C23 C24 1.3900 .
C23 C28 1.3900 .
C24 N25 1.3900 .
C24 H24 0.9500 .
N25 C26 1.3900 .
N25 Cu2 2.07(3) 1_565
C26 C27 1.3900 .
C26 H26 0.9500 .
C27 C28 1.3900 .
C27 H27 0.9500 .
C28 H28 0.9500 .
